data_4000459
_journal_name_full 'Chemistry of Materials'
_journal_paper_doi 10.1021/cm048640e
_journal_year 2004
_chemical_formula_moiety 'C10 H8 N2 S'
_chemical_formula_sum 'C10 H8 N2 S'
_chemical_formula_weight 188.24
_space_group_IT_number 2
_symmetry_cell_setting triclinic
_symmetry_space_group_name_Hall '-P 1'
_symmetry_space_group_name_H-M 'P -1'
_atom_sites_solution_hydrogens geom
_atom_sites_solution_primary direct
_atom_sites_solution_secondary difmap
_cell_angle_alpha 104.65(3)
_cell_angle_beta 105.30(3)
_cell_angle_gamma 98.33(3)
_cell_formula_units_Z 2
_cell_length_a 5.6280(11)
_cell_length_b 8.3590(17)
_cell_length_c 10.300(2)
_cell_measurement_reflns_used ?
_cell_measurement_temperature 120(2)
_cell_measurement_theta_max 28.28
_cell_measurement_theta_min 3.78
_cell_volume 440.39(15)
_diffrn_ambient_temperature 120(2)
_diffrn_measurement_device_type KappaCCD
_diffrn_radiation_monochromator graphite
_diffrn_radiation_source 'fine-focus sealed tube'
_diffrn_radiation_type MoK\a
_diffrn_radiation_wavelength 0.71073
_diffrn_reflns_av_R_equivalents 0.0480
_diffrn_reflns_av_sigmaI/netI 0.0296
_diffrn_reflns_limit_h_max 7
_diffrn_reflns_limit_h_min -7
_diffrn_reflns_limit_k_max 10
_diffrn_reflns_limit_k_min -11
_diffrn_reflns_limit_l_max 13
_diffrn_reflns_limit_l_min 0
_diffrn_reflns_number 2091
_diffrn_reflns_theta_max 28.28
_diffrn_reflns_theta_min 3.78
_exptl_absorpt_coefficient_mu 0.314
_exptl_absorpt_correction_type none
_exptl_crystal_colour yellow
_exptl_crystal_density_diffrn 1.420
_exptl_crystal_density_meas ?
_exptl_crystal_density_method 'not measured'
_exptl_crystal_description prisms
_exptl_crystal_F_000 196
_exptl_crystal_size_max 0.2
_exptl_crystal_size_mid 0.1
_exptl_crystal_size_min 0.1
_refine_ls_extinction_coef ?
_refine_ls_extinction_method none
_refine_ls_goodness_of_fit_ref 1.019
_refine_ls_hydrogen_treatment mixed
_refine_ls_matrix_type full
_refine_ls_number_parameters 150
_refine_ls_number_reflns 2091
_refine_ls_number_restraints 0
_refine_ls_restrained_S_all 1.019
_refine_ls_R_factor_all 0.0403
_refine_ls_R_factor_gt 0.0368
_refine_ls_shift/su_max 0.005
_refine_ls_shift/su_mean 0.001
_refine_ls_structure_factor_coef Fsqd
_refine_ls_weighting_details 'calc w=1/[\s^2^(Fo^2^)+(0.0567P)^2^+0.2734P] where P=(Fo^2^+2Fc^2^)/3'
_refine_ls_weighting_scheme calc
_refine_ls_wR_factor_gt 0.0974
_refine_ls_wR_factor_ref 0.0999
_reflns_number_gt 1912
_reflns_number_total 2091
_reflns_threshold_expression >2sigma(I)
_cod_database_code 4000459

loop_
_symmetry_equiv_pos_as_xyz
'x, y, z'
'-x, -y, -z'

loop_
_atom_site_label
_atom_site_type_symbol
_atom_site_fract_x
_atom_site_fract_y
_atom_site_fract_z
_atom_site_U_iso_or_equiv
_atom_site_adp_type
_atom_site_occupancy
_atom_site_symmetry_multiplicity
_atom_site_calc_flag
_atom_site_refinement_flags
_atom_site_disorder_assembly
_atom_site_disorder_group
S1 S 0.51064(6) 0.30613(5) 0.06303(3) 0.01778(13) Uani 1 1 d . . .
C21 C 0.7717(3) 0.31981(17) 0.21049(14) 0.0141(3) Uani 1 1 d . . .
C31 C 1.0100(3) 0.42031(18) 0.23691(15) 0.0165(3) Uani 1 1 d . . .
H31 H 1.039(4) 0.485(2) 0.173(2) 0.024(5) Uiso 1 1 d . . .
C41 C 1.2032(3) 0.42713(18) 0.35613(15) 0.0177(3) Uani 1 1 d . . .
H41 H 1.370(4) 0.495(3) 0.379(2) 0.025(5) Uiso 1 1 d . . .
N51 N 1.1731(2) 0.34389(16) 0.44901(13) 0.0185(3) Uani 1 1 d . . .
C61 C 0.9419(3) 0.25064(18) 0.42278(15) 0.0183(3) Uani 1 1 d . . .
H61 H 0.921(4) 0.190(3) 0.489(2) 0.029(5) Uiso 1 1 d . . .
C71 C 0.7359(3) 0.23438(17) 0.30588(15) 0.0160(3) Uani 1 1 d . . .
H71 H 0.576(4) 0.168(3) 0.292(2) 0.026(5) Uiso 1 1 d . . .
C22 C 0.6171(3) 0.22794(17) -0.08267(14) 0.0134(3) Uani 1 1 d . . .
C32 C 0.8204(3) 0.14931(18) -0.07582(14) 0.0152(3) Uani 1 1 d . . .
H32 H 0.917(4) 0.140(2) 0.007(2) 0.022(5) Uiso 1 1 d . . .
C42 C 0.8786(3) 0.08692(18) -0.19910(15) 0.0166(3) Uani 1 1 d . . .
H42 H 1.016(4) 0.037(2) -0.195(2) 0.021(5) Uiso 1 1 d . . .
N52 N 0.7508(2) 0.09497(15) -0.32635(13) 0.0181(3) Uani 1 1 d . . .
C62 C 0.5541(3) 0.16992(18) -0.33129(15) 0.0175(3) Uani 1 1 d . . .
H62 H 0.466(4) 0.174(2) -0.421(2) 0.023(5) Uiso 1 1 d . . .
C72 C 0.4818(3) 0.23877(18) -0.21378(15) 0.0160(3) Uani 1 1 d . . .
H72 H 0.336(3) 0.293(2) -0.2255(19) 0.017(4) Uiso 1 1 d . . .

loop_
_atom_site_aniso_label
_atom_site_aniso_U_11
_atom_site_aniso_U_22
_atom_site_aniso_U_33
_atom_site_aniso_U_23
_atom_site_aniso_U_13
_atom_site_aniso_U_12
S1 0.01404(19) 0.0261(2) 0.01255(19) 0.00457(14) 0.00291(13) 0.00725(14)
C21 0.0137(6) 0.0148(6) 0.0113(6) 0.0019(5) 0.0022(5) 0.0034(5)
C31 0.0166(6) 0.0173(6) 0.0149(6) 0.0057(5) 0.0043(5) 0.0017(5)
C41 0.0164(7) 0.0161(6) 0.0175(7) 0.0039(5) 0.0028(5) 0.0010(5)
N51 0.0206(6) 0.0183(6) 0.0141(6) 0.0040(5) 0.0017(5) 0.0050(5)
C61 0.0237(7) 0.0185(7) 0.0143(6) 0.0069(5) 0.0059(5) 0.0063(5)
C71 0.0167(7) 0.0152(6) 0.0157(6) 0.0038(5) 0.0063(5) 0.0021(5)
C22 0.0131(6) 0.0124(6) 0.0128(6) 0.0032(5) 0.0029(5) 0.0010(5)
C32 0.0144(6) 0.0173(6) 0.0121(6) 0.0049(5) 0.0009(5) 0.0037(5)
C42 0.0152(6) 0.0171(6) 0.0170(7) 0.0044(5) 0.0046(5) 0.0041(5)
N52 0.0216(6) 0.0177(6) 0.0136(6) 0.0043(5) 0.0050(5) 0.0017(5)
C62 0.0213(7) 0.0162(7) 0.0122(6) 0.0051(5) 0.0013(5) 0.0011(5)
C72 0.0151(6) 0.0150(6) 0.0152(6) 0.0051(5) 0.0004(5) 0.0025(5)
